data_7715820
loop_
_publ_author_name
'Landart, Aritz'
'Quesada-Moreno, Mar&#xed;a Mar'
'Palacios, Mar&#xed;a A'
'Li, Yanling'
'Ozerov, Mykhaylo'
'Krzystek, J.'
'Colacio, Enrique'

_publ_section_title
;
 Control of the geometry and anisotropy driven by the combination of
 steric and anion coordination effects in Co<sup>II</sup> complexes with
 N<sub>6</sub>-tripodal ligands: the impact of the size of the ligand on
 the magnetization relaxation time.
;
_journal_issue 31
_journal_name_full 'Dalton transactions (Cambridge, England : 2003)'
_journal_page_first 12876
_journal_page_last 12892
_journal_paper_doi 10.1039/d4dt00622d
_journal_volume 53
_journal_year 2024
_chemical_formula_moiety 'C33 H30 Cl2 Co N9 P S, 2(C2 H3 N), H2 O'
_chemical_formula_sum 'C37 H38 Cl2 Co N11 O P S'
_chemical_formula_weight 845.64
_space_group_crystal_system monoclinic
_space_group_IT_number 15
_space_group_name_Hall '-C 2yc'
_space_group_name_H-M_alt 'C 1 2/c 1'
_atom_sites_solution_hydrogens mixed
_atom_sites_solution_primary direct
_audit_creation_date 2024-02-22
_audit_creation_method
;
Olex2 1.5
(compiled 2023.08.24 svn.re1ec1418 for OlexSys, GUI svn.r6817)
;
_audit_update_record
;
2024-02-23 deposited with the CCDC.	2024-04-22 downloaded from the CCDC.
;
_cell_angle_alpha 90
_cell_angle_beta 110.717(3)
_cell_angle_gamma 90
_cell_formula_units_Z 8
_cell_length_a 27.738(3)
_cell_length_b 13.8757(12)
_cell_length_c 21.707(2)
_cell_measurement_reflns_used 9798
_cell_measurement_temperature 100.0
_cell_measurement_theta_max 28.373
_cell_measurement_theta_min 2.652
_cell_volume 7814.5(13)
_computing_cell_refinement 'SAINT v8.37A (Bruker, 2015)'
_computing_data_reduction 'SAINT v8.37A (Bruker, 2015)'
_computing_molecular_graphics 'Olex2 1.5 (Dolomanov et al., 2009)'
_computing_publication_material 'Olex2 1.5 (Dolomanov et al., 2009)'
_computing_structure_refinement 'SHELXL 2018/3 (Sheldrick, 2015)'
_computing_structure_solution 'SHELXS  (Sheldrick, 2008)'
_diffrn_ambient_temperature 100.0
_diffrn_measured_fraction_theta_full 0.997
_diffrn_measured_fraction_theta_max 0.993
_diffrn_measurement_device_type 'four-circle diffratometer'
_diffrn_measurement_method '\w scans'
_diffrn_radiation_type MoK\a
_diffrn_radiation_wavelength 0.71073
_diffrn_reflns_av_R_equivalents 0.0361
_diffrn_reflns_av_unetI/netI 0.0349
_diffrn_reflns_Laue_measured_fraction_full 0.997
_diffrn_reflns_Laue_measured_fraction_max 0.993
_diffrn_reflns_limit_h_max 36
_diffrn_reflns_limit_h_min -37
_diffrn_reflns_limit_k_max 18
_diffrn_reflns_limit_k_min -18
_diffrn_reflns_limit_l_max 24
_diffrn_reflns_limit_l_min -28
_diffrn_reflns_number 36167
_diffrn_reflns_point_group_measured_fraction_full 0.997
_diffrn_reflns_point_group_measured_fraction_max 0.993
_diffrn_reflns_theta_full 25.242
_diffrn_reflns_theta_max 28.398
_diffrn_reflns_theta_min 2.384
_diffrn_source_current 1.0
_diffrn_source_power 0.05
_diffrn_source_voltage 50.0
_exptl_absorpt_coefficient_mu 0.717
_exptl_absorpt_correction_T_max 0.8621
_exptl_absorpt_correction_T_min 0.7783
_exptl_absorpt_correction_type multi-scan
_exptl_absorpt_process_details
;
SADABS-2014/5 (Bruker,2014/5) was used for absorption correction.
wR2(int) was 0.0811 before and 0.0510 after correction.
The Ratio of minimum to maximum transmission is 0.9028.
The \l/2 correction factor is 0.00150.
;
_exptl_crystal_colour green
_exptl_crystal_density_diffrn 1.438
_exptl_crystal_description prismatic
_exptl_crystal_F_000 3496
_exptl_crystal_size_max 0.33
_exptl_crystal_size_mid 0.252
_exptl_crystal_size_min 0.148
_refine_diff_density_max 0.834
_refine_diff_density_min -0.604
_refine_diff_density_rms 0.090
_refine_ls_extinction_method none
_refine_ls_goodness_of_fit_ref 1.202
_refine_ls_hydrogen_treatment constr
_refine_ls_matrix_type full
_refine_ls_number_parameters 495
_refine_ls_number_reflns 9748
_refine_ls_number_restraints 1
_refine_ls_restrained_S_all 1.202
_refine_ls_R_factor_all 0.0570
_refine_ls_R_factor_gt 0.0496
_refine_ls_shift/su_max 0.000
_refine_ls_shift/su_mean 0.000
_refine_ls_structure_factor_coef Fsqd
_refine_ls_weighting_details 'w=1/[\s^2^(Fo^2^)+(0.0003P)^2^+43.6193P] where P=(Fo^2^+2Fc^2^)/3'
_refine_ls_weighting_scheme calc
_refine_ls_wR_factor_gt 0.1164
_refine_ls_wR_factor_ref 0.1195
_reflns_Friedel_coverage 0.000
_reflns_number_gt 8670
_reflns_number_total 9748
_reflns_threshold_expression 'I > 2\s(I)'
_cod_data_source_file d4dt00622d2.cif
_cod_data_source_block compound_2
_cod_depositor_comments 'Adding full bibliography for 7715819--7715822.cif.'
_cod_original_cell_volume 7814.4(13)
_cod_database_code 7715820
_shelx_shelxl_version_number 2018/3
_shelx_space_group_comment
;
The symmetry employed for this shelxl refinement is uniquely defined
by the following loop, which should always be used as a source of
symmetry information in preference to the above space-group names.
They are only intended as comments.
;
_shelx_estimated_absorpt_t_max 0.901
_shelx_estimated_absorpt_t_min 0.798
_olex2_refinement_description
;
1. Fixed Uiso
 At 1.2 times of:
  All C(H) groups
 At 1.5 times of:
  All C(H,H,H) groups, All O(H,H) groups
2. Restrained distances
 H1E-H34C \\sim H1E-H34B
 with sigma of 0.02
3.a Free rotating group:
 O1(H1D,H1E)
3.b Aromatic/amide H refined with riding coordinates:
 C23(H23), C18(H18), C24(H24), C9(H9), C5(H5), C12(H12), C14(H14), C15(H15),
 C4(H4), C20(H20), C32(H32), C6(H6), C19(H19), C28(H28), C10(H10), C33(H33),
 C21(H21), C27(H27), C29(H29), C11(H11), C30(H30)
3.c Idealised Me refined as rotating group:
 C1(H1A,H1B,H1C), C3(H3A,H3B,H3C), C2(H2A,H2B,H2C), C36(H36A,H36B,H36C),
 C34(H34A,H34B,H34C)
;
_olex2_submission_special_instructions 'No special instructions were received'

loop_
_space_group_symop_operation_xyz
'x, y, z'
'-x, y, -z+1/2'
'x+1/2, y+1/2, z'
'-x+1/2, y+1/2, -z+1/2'
'-x, -y, -z'
'x, -y, z-1/2'
'-x+1/2, -y+1/2, -z'
'x+1/2, -y+1/2, z-1/2'

loop_
_atom_site_label
_atom_site_type_symbol
_atom_site_fract_x
_atom_site_fract_y
_atom_site_fract_z
_atom_site_U_iso_or_equiv
_atom_site_adp_type
_atom_site_occupancy
_atom_site_site_symmetry_order
_atom_site_calc_flag
_atom_site_refinement_flags_posn
_atom_site_refinement_flags_adp
_atom_site_refinement_flags_occupancy
_atom_site_disorder_assembly
_atom_site_disorder_group
Co1 Co 0.16812(2) 0.42322(3) 0.17511(2) 0.01373(9) Uani 1 1 d . . . . .
Cl2 Cl 0.23559(3) 0.44433(5) 0.28320(3) 0.02054(14) Uani 1 1 d . . . . .
P1 P 0.09851(3) 0.24062(5) 0.22227(3) 0.01394(13) Uani 1 1 d . . . . .
Cl1 Cl 0.10725(3) 0.43330(5) 0.06391(3) 0.02227(14) Uani 1 1 d . . . . .
S1 S 0.07048(3) 0.14428(5) 0.26372(4) 0.02041(14) Uani 1 1 d . . . . .
N8 N 0.15417(9) 0.57300(16) 0.18230(11) 0.0162(4) Uani 1 1 d . . . . .
N5 N 0.11501(8) 0.42763(16) 0.22857(11) 0.0145(4) Uani 1 1 d . . . . .
N2 N 0.10022(9) 0.34951(16) 0.25757(11) 0.0173(4) Uani 1 1 d . . . . .
N7 N 0.22600(9) 0.39129(17) 0.13374(11) 0.0169(4) Uani 1 1 d . . . . .
C23 C 0.17311(12) 0.7414(2) 0.17536(15) 0.0231(6) Uani 1 1 d . . . . .
H23 H 0.190579 0.789735 0.160311 0.028 Uiso 1 1 calc R U . . .
N3 N 0.06650(9) 0.26567(16) 0.14284(11) 0.0162(4) Uani 1 1 d . . . . .
N4 N 0.17863(8) 0.26852(16) 0.18696(11) 0.0149(4) Uani 1 1 d . . . . .
N1 N 0.15774(8) 0.21224(16) 0.22372(11) 0.0154(4) Uani 1 1 d . . . . .
C18 C 0.08631(12) 0.7169(2) 0.27238(15) 0.0226(6) Uani 1 1 d . . . . .
H18 H 0.067085 0.668666 0.284570 0.027 Uiso 1 1 calc R U . . .
C1 C 0.18319(11) 0.1214(2) 0.25082(15) 0.0225(6) Uani 1 1 d . . . . .
H1A H 0.167384 0.094229 0.280808 0.034 Uiso 1 1 calc R U . . .
H1B H 0.219889 0.133248 0.274963 0.034 Uiso 1 1 calc R U . . .
H1C H 0.179351 0.075965 0.214841 0.034 Uiso 1 1 calc R U . . .
N6 N 0.07240(9) 0.19356(16) 0.10181(11) 0.0169(4) Uani 1 1 d . . . . .
C8 C 0.27466(10) 0.2624(2) 0.10658(13) 0.0181(5) Uani 1 1 d . . . . .
C24 C 0.17562(11) 0.6459(2) 0.15892(14) 0.0202(5) Uani 1 1 d . . . . .
H24 H 0.193215 0.630385 0.129800 0.024 Uiso 1 1 calc R U . . .
C9 C 0.28887(11) 0.1643(2) 0.10746(15) 0.0226(6) Uani 1 1 d . . . . .
H9 H 0.275458 0.118172 0.129501 0.027 Uiso 1 1 calc R U . . .
C26 C 0.07579(11) 0.0402(2) 0.00221(13) 0.0192(5) Uani 1 1 d . . . . .
C5 C 0.10578(10) 0.51325(18) 0.24490(13) 0.0162(5) Uani 1 1 d . . . . .
H5 H 0.086529 0.522967 0.272903 0.019 Uiso 1 1 calc R U . . .
C12 C 0.32986(12) 0.2979(3) 0.04217(15) 0.0266(6) Uani 1 1 d . . . . .
H12 H 0.343974 0.342876 0.020174 0.032 Uiso 1 1 calc R U . . .
C16 C 0.12601(10) 0.59484(18) 0.21880(13) 0.0153(5) Uani 1 1 d . . . . .
N9 N -0.00255(10) 0.1259(2) -0.06026(13) 0.0282(6) Uani 1 1 d . . . . .
C7 C 0.23967(10) 0.29852(19) 0.13608(13) 0.0160(5) Uani 1 1 d . . . . .
C14 C 0.28174(12) 0.4281(2) 0.07347(15) 0.0246(6) Uani 1 1 d . . . . .
H14 H 0.296057 0.475221 0.053211 0.030 Uiso 1 1 calc R U . . .
C25 C 0.03820(11) 0.1142(2) -0.00537(13) 0.0204(5) Uani 1 1 d . . . . .
C31 C 0.06778(12) -0.0231(2) -0.05226(14) 0.0240(6) Uani 1 1 d . . . . .
C15 C 0.24722(11) 0.4546(2) 0.10281(14) 0.0221(6) Uani 1 1 d . . . . .
H15 H 0.237696 0.520535 0.101405 0.026 Uiso 1 1 calc R U . . .
C4 C 0.21592(10) 0.23494(19) 0.17100(13) 0.0159(5) Uani 1 1 d . . . . .
H4 H 0.227674 0.170633 0.181617 0.019 Uiso 1 1 calc R U . . .
C17 C 0.11767(10) 0.69163(19) 0.23558(13) 0.0172(5) Uani 1 1 d . . . . .
C20 C 0.11178(12) 0.8836(2) 0.27264(15) 0.0267(6) Uani 1 1 d . . . . .
H20 H 0.110344 0.948062 0.286668 0.032 Uiso 1 1 calc R U . . .
C32 C 0.02410(13) -0.0093(2) -0.10955(15) 0.0294(7) Uani 1 1 d . . . . .
H32 H 0.017959 -0.050278 -0.146610 0.035 Uiso 1 1 calc R U . . .
C6 C 0.03779(11) 0.1864(2) 0.04446(14) 0.0207(5) Uani 1 1 d . . . . .
H6 H 0.009846 0.230568 0.033097 0.025 Uiso 1 1 calc R U . . .
C19 C 0.08368(13) 0.8110(2) 0.29040(16) 0.0266(6) Uani 1 1 d . . . . .
H19 H 0.062661 0.827300 0.315172 0.032 Uiso 1 1 calc R U . . .
C13 C 0.29576(11) 0.3302(2) 0.07368(13) 0.0200(5) Uani 1 1 d . . . . .
C22 C 0.14412(11) 0.76591(19) 0.21494(14) 0.0192(5) Uani 1 1 d . . . . .
C28 C 0.15384(13) -0.0465(2) 0.06256(16) 0.0306(7) Uani 1 1 d . . . . .
H28 H 0.183328 -0.054695 0.101297 0.037 Uiso 1 1 calc R U . . .
C10 C 0.32202(12) 0.1354(2) 0.07651(15) 0.0272(6) Uani 1 1 d . . . . .
H10 H 0.331265 0.069320 0.077509 0.033 Uiso 1 1 calc R U . . .
C33 C -0.00923(13) 0.0636(3) -0.11111(15) 0.0317(7) Uani 1 1 d . . . . .
H33 H -0.038777 0.071399 -0.149829 0.038 Uiso 1 1 calc R U . . .
C21 C 0.14100(12) 0.8622(2) 0.23549(15) 0.0244(6) Uani 1 1 d . . . . .
H21 H 0.159385 0.911941 0.223262 0.029 Uiso 1 1 calc R U . . .
C3 C 0.01863(11) 0.3221(2) 0.12368(15) 0.0228(6) Uani 1 1 d . . . . .
H3A H -0.010813 0.278431 0.114944 0.034 Uiso 1 1 calc R U . . .
H3B H 0.014879 0.359242 0.083849 0.034 Uiso 1 1 calc R U . . .
H3C H 0.019896 0.366225 0.159463 0.034 Uiso 1 1 calc R U . . .
C27 C 0.11988(12) 0.0266(2) 0.05951(14) 0.0236(6) Uani 1 1 d . . . . .
H27 H 0.125967 0.068419 0.096137 0.028 Uiso 1 1 calc R U . . .
C2 C 0.07819(17) 0.3675(2) 0.30841(19) 0.0392(9) Uani 1 1 d . . . . .
H2A H 0.045192 0.401149 0.288983 0.059 Uiso 1 1 calc R U . . .
H2B H 0.101939 0.407422 0.343255 0.059 Uiso 1 1 calc R U . . .
H2C H 0.072646 0.306026 0.327111 0.059 Uiso 1 1 calc R U . . .
C29 C 0.14555(14) -0.1099(3) 0.00867(17) 0.0353(8) Uani 1 1 d . . . . .
H29 H 0.169250 -0.160714 0.011665 0.042 Uiso 1 1 calc R U . . .
C11 C 0.34248(12) 0.2021(3) 0.04340(15) 0.0289(7) Uani 1 1 d . . . . .
H11 H 0.365022 0.180751 0.021914 0.035 Uiso 1 1 calc R U . . .
C30 C 0.10385(14) -0.0985(3) -0.04723(17) 0.0336(7) Uani 1 1 d . . . . .
H30 H 0.098691 -0.141016 -0.083290 0.040 Uiso 1 1 calc R U . . .
N11 N -0.02460(15) 0.5590(2) 0.16112(19) 0.0477(9) Uani 1 1 d . . . . .
C36 C 0.01316(14) 0.6178(3) 0.07462(16) 0.0331(7) Uani 1 1 d . . . . .
H36A H -0.013710 0.617120 0.030751 0.050 Uiso 1 1 calc R U . . .
H36B H 0.041290 0.574736 0.075103 0.050 Uiso 1 1 calc R U . . .
H36C H 0.026471 0.683504 0.085359 0.050 Uiso 1 1 calc R U . . .
C35 C 0.22231(15) 0.2742(3) 0.41816(19) 0.0388(8) Uani 1 1 d . . . . .
C37 C -0.00835(13) 0.5854(2) 0.12288(17) 0.0284(7) Uani 1 1 d . . . . .
N10 N 0.23421(18) 0.1983(3) 0.4135(2) 0.0613(11) Uani 1 1 d . . . . .
C34 C 0.20826(18) 0.3730(3) 0.4274(2) 0.0492(10) Uani 1 1 d . . . . .
H34A H 0.198098 0.407464 0.385252 0.074 Uiso 1 1 calc R U . . .
H34B H 0.237866 0.405539 0.459574 0.074 Uiso 1 1 calc DR U . . .
H34C H 0.179392 0.372532 0.443407 0.074 Uiso 1 1 calc DR U . . .
O1 O 0.10534(19) 0.6319(4) -0.0176(2) 0.0877(13) Uani 1 1 d G . . . .
H1D H 0.105829 0.571133 -0.007524 0.132 Uiso 1 1 d G U . . .
H1E H 0.112428 0.666541 0.017898 0.132 Uiso 1 1 d DG U . . .

loop_
_atom_site_aniso_label
_atom_site_aniso_U_11
_atom_site_aniso_U_22
_atom_site_aniso_U_33
_atom_site_aniso_U_23
_atom_site_aniso_U_13
_atom_site_aniso_U_12
Co1 0.01544(17) 0.01120(16) 0.01571(17) -0.00077(13) 0.00696(13) 0.00038(13)
Cl2 0.0182(3) 0.0226(3) 0.0187(3) -0.0016(2) 0.0039(2) -0.0003(2)
P1 0.0152(3) 0.0101(3) 0.0179(3) -0.0011(2) 0.0076(2) -0.0011(2)
Cl1 0.0234(3) 0.0243(3) 0.0172(3) -0.0025(3) 0.0048(2) 0.0033(3)
S1 0.0228(3) 0.0151(3) 0.0268(3) 0.0016(3) 0.0132(3) -0.0038(3)
N8 0.0168(10) 0.0141(10) 0.0166(10) -0.0003(8) 0.0047(8) 0.0005(8)
N5 0.0162(10) 0.0113(10) 0.0159(10) -0.0012(8) 0.0057(8) -0.0025(8)
N2 0.0228(11) 0.0136(10) 0.0204(11) -0.0012(9) 0.0137(9) -0.0010(9)
N7 0.0184(11) 0.0154(11) 0.0178(11) -0.0007(9) 0.0077(9) 0.0002(9)
C23 0.0264(15) 0.0155(13) 0.0276(15) 0.0035(11) 0.0096(12) -0.0033(11)
N3 0.0159(10) 0.0150(10) 0.0184(11) -0.0020(9) 0.0068(9) 0.0014(8)
N4 0.0160(10) 0.0128(10) 0.0161(10) -0.0016(8) 0.0060(8) -0.0011(8)
N1 0.0156(10) 0.0120(10) 0.0198(11) 0.0014(8) 0.0075(9) -0.0010(8)
C18 0.0280(15) 0.0155(13) 0.0263(14) -0.0017(11) 0.0121(12) 0.0010(11)
C1 0.0212(14) 0.0183(13) 0.0303(15) 0.0057(12) 0.0121(12) 0.0037(11)
N6 0.0201(11) 0.0141(10) 0.0180(11) -0.0019(9) 0.0086(9) -0.0009(9)
C8 0.0146(12) 0.0234(14) 0.0157(12) -0.0036(10) 0.0047(10) 0.0007(10)
C24 0.0229(13) 0.0178(13) 0.0222(13) 0.0028(11) 0.0106(11) 0.0004(11)
C9 0.0206(14) 0.0238(15) 0.0243(14) -0.0054(11) 0.0090(11) 0.0006(11)
C26 0.0241(14) 0.0184(13) 0.0148(12) 0.0000(10) 0.0065(10) -0.0033(11)
C5 0.0192(12) 0.0117(12) 0.0197(12) -0.0028(10) 0.0096(10) -0.0005(9)
C12 0.0241(15) 0.0383(18) 0.0218(14) 0.0003(13) 0.0134(12) 0.0028(13)
C16 0.0161(12) 0.0112(12) 0.0165(12) -0.0015(9) 0.0034(10) -0.0007(9)
N9 0.0261(13) 0.0331(15) 0.0199(12) -0.0015(11) 0.0013(10) -0.0005(11)
C7 0.0148(12) 0.0172(12) 0.0163(12) -0.0019(10) 0.0056(10) 0.0006(10)
C14 0.0281(15) 0.0251(15) 0.0257(14) 0.0045(12) 0.0156(12) 0.0006(12)
C25 0.0214(13) 0.0221(14) 0.0165(12) 0.0004(11) 0.0052(10) -0.0024(11)
C31 0.0300(15) 0.0233(14) 0.0180(13) -0.0044(11) 0.0078(12) -0.0067(12)
C15 0.0251(14) 0.0186(13) 0.0260(14) 0.0029(11) 0.0133(12) 0.0008(11)
C4 0.0149(12) 0.0133(12) 0.0199(12) -0.0026(10) 0.0066(10) 0.0004(9)
C17 0.0184(12) 0.0134(12) 0.0171(12) -0.0022(10) 0.0029(10) 0.0001(10)
C20 0.0332(16) 0.0128(13) 0.0291(15) -0.0021(11) 0.0050(13) 0.0040(12)
C32 0.0342(17) 0.0339(17) 0.0175(13) -0.0074(12) 0.0059(12) -0.0064(14)
C6 0.0218(13) 0.0182(13) 0.0210(13) 0.0006(11) 0.0063(11) 0.0005(11)
C19 0.0325(16) 0.0201(14) 0.0282(15) -0.0028(12) 0.0123(13) 0.0074(12)
C13 0.0184(13) 0.0254(14) 0.0171(12) 0.0003(11) 0.0073(10) 0.0022(11)
C22 0.0210(13) 0.0123(12) 0.0201(13) 0.0018(10) 0.0023(10) 0.0016(10)
C28 0.0345(17) 0.0294(17) 0.0215(14) -0.0003(13) 0.0017(13) 0.0080(13)
C10 0.0250(15) 0.0278(16) 0.0293(15) -0.0096(13) 0.0102(12) 0.0055(12)
C33 0.0297(16) 0.0396(19) 0.0185(14) -0.0044(13) -0.0003(12) -0.0003(14)
C21 0.0289(15) 0.0128(13) 0.0284(15) 0.0010(11) 0.0063(12) 0.0011(11)
C3 0.0177(13) 0.0256(15) 0.0251(14) -0.0007(12) 0.0073(11) 0.0046(11)
C27 0.0306(15) 0.0212(14) 0.0166(13) -0.0030(11) 0.0052(11) 0.0006(12)
C2 0.072(3) 0.0218(16) 0.043(2) -0.0030(14) 0.045(2) -0.0013(16)
C29 0.0410(19) 0.0295(17) 0.0326(17) -0.0061(14) 0.0095(15) 0.0089(15)
C11 0.0251(15) 0.0401(18) 0.0255(15) -0.0079(13) 0.0138(12) 0.0051(13)
C30 0.0407(19) 0.0323(18) 0.0268(16) -0.0100(14) 0.0108(14) 0.0022(14)
N11 0.067(2) 0.0323(17) 0.062(2) 0.0036(16) 0.044(2) 0.0011(16)
C36 0.0344(18) 0.0398(19) 0.0256(16) 0.0068(14) 0.0114(14) 0.0013(15)
C35 0.042(2) 0.0334(19) 0.042(2) -0.0023(16) 0.0160(17) 0.0015(16)
C37 0.0313(16) 0.0203(15) 0.0356(17) 0.0027(13) 0.0143(14) 0.0053(12)
N10 0.087(3) 0.049(2) 0.057(2) -0.0118(19) 0.037(2) 0.004(2)
C34 0.059(3) 0.038(2) 0.057(3) 0.0077(19) 0.029(2) 0.0132(19)
O1 0.087(3) 0.104(3) 0.067(2) 0.029(2) 0.022(2) -0.006(3)

loop_
_atom_type_symbol
_atom_type_description
_atom_type_scat_dispersion_real
_atom_type_scat_dispersion_imag
_atom_type_scat_source
C C 0.0033 0.0016 'International Tables Vol C Tables 4.2.6.8 and 6.1.1.4'
H H 0.0000 0.0000 'International Tables Vol C Tables 4.2.6.8 and 6.1.1.4'
Cl Cl 0.1484 0.1585 'International Tables Vol C Tables 4.2.6.8 and 6.1.1.4'
Co Co 0.3494 0.9721 'International Tables Vol C Tables 4.2.6.8 and 6.1.1.4'
N N 0.0061 0.0033 'International Tables Vol C Tables 4.2.6.8 and 6.1.1.4'
O O 0.0106 0.0060 'International Tables Vol C Tables 4.2.6.8 and 6.1.1.4'
P P 0.1023 0.0942 'International Tables Vol C Tables 4.2.6.8 and 6.1.1.4'
S S 0.1246 0.1234 'International Tables Vol C Tables 4.2.6.8 and 6.1.1.4'

loop_
_geom_angle_atom_site_label_1
_geom_angle_atom_site_label_2
_geom_angle_atom_site_label_3
_geom_angle
_geom_angle_site_symmetry_1
_geom_angle_site_symmetry_3
_geom_angle_publ_flag
Cl1 Co1 Cl2 168.60(3) . . ?
N8 Co1 Cl2 84.84(6) . . ?
N8 Co1 Cl1 86.32(6) . . ?
N8 Co1 N5 76.03(8) . . ?
N8 Co1 N7 114.49(9) . . ?
N8 Co1 N4 167.73(9) . . ?
N5 Co1 Cl2 85.28(6) . . ?
N5 Co1 Cl1 99.55(6) . . ?
N7 Co1 Cl2 89.67(6) . . ?
N7 Co1 Cl1 87.46(6) . . ?
N7 Co1 N5 167.92(9) . . ?
N7 Co1 N4 75.89(9) . . ?
N4 Co1 Cl2 88.83(6) . . ?
N4 Co1 Cl1 101.14(6) . . ?
N4 Co1 N5 93.01(8) . . ?
N2 P1 S1 111.17(8) . . ?
N3 P1 S1 118.15(9) . . ?
N3 P1 N2 101.63(12) . . ?
N3 P1 N1 103.12(11) . . ?
N1 P1 S1 112.53(8) . . ?
N1 P1 N2 109.36(11) . . ?
C24 N8 Co1 125.73(19) . . ?
C16 N8 Co1 115.23(18) . . ?
C16 N8 C24 118.7(2) . . ?
N2 N5 Co1 125.83(16) . . ?
C5 N5 Co1 114.20(18) . . ?
C5 N5 N2 118.4(2) . . ?
N5 N2 P1 117.33(17) . . ?
N5 N2 C2 118.7(2) . . ?
C2 N2 P1 123.0(2) . . ?
C7 N7 Co1 115.27(18) . . ?
C7 N7 C15 118.3(2) . . ?
C15 N7 Co1 126.31(19) . . ?
C24 C23 H23 120.6 . . ?
C24 C23 C22 118.7(3) . . ?
C22 C23 H23 120.6 . . ?
N6 N3 P1 111.83(17) . . ?
N6 N3 C3 120.2(2) . . ?
C3 N3 P1 119.96(18) . . ?
N1 N4 Co1 124.16(16) . . ?
C4 N4 Co1 114.38(18) . . ?
C4 N4 N1 119.4(2) . . ?
N4 N1 P1 117.65(17) . . ?
N4 N1 C1 118.5(2) . . ?
C1 N1 P1 122.66(18) . . ?
C17 C18 H18 120.0 . . ?
C19 C18 H18 120.0 . . ?
C19 C18 C17 120.1(3) . . ?
N1 C1 H1A 109.5 . . ?
N1 C1 H1B 109.5 . . ?
N1 C1 H1C 109.5 . . ?
H1A C1 H1B 109.5 . . ?
H1A C1 H1C 109.5 . . ?
H1B C1 H1C 109.5 . . ?
C6 N6 N3 117.6(2) . . ?
C9 C8 C7 124.1(3) . . ?
C9 C8 C13 118.6(3) . . ?
C13 C8 C7 117.3(3) . . ?
N8 C24 C23 123.3(3) . . ?
N8 C24 H24 118.3 . . ?
C23 C24 H24 118.3 . . ?
C8 C9 H9 119.9 . . ?
C10 C9 C8 120.3(3) . . ?
C10 C9 H9 119.9 . . ?
C31 C26 C25 117.0(3) . . ?
C27 C26 C25 124.4(3) . . ?
C27 C26 C31 118.6(3) . . ?
N5 C5 H5 121.1 . . ?
N5 C5 C16 117.7(2) . . ?
C16 C5 H5 121.1 . . ?
C13 C12 H12 119.9 . . ?
C11 C12 H12 119.9 . . ?
C11 C12 C13 120.3(3) . . ?
N8 C16 C5 116.2(2) . . ?
N8 C16 C17 123.2(2) . . ?
C17 C16 C5 120.6(2) . . ?
C25 N9 C33 118.5(3) . . ?
N7 C7 C8 123.2(3) . . ?
N7 C7 C4 115.2(2) . . ?
C8 C7 C4 121.5(2) . . ?
C15 C14 H14 120.3 . . ?
C15 C14 C13 119.5(3) . . ?
C13 C14 H14 120.3 . . ?
C26 C25 C6 126.6(2) . . ?
N9 C25 C26 123.0(3) . . ?
N9 C25 C6 110.4(3) . . ?
C32 C31 C26 118.7(3) . . ?
C32 C31 C30 121.9(3) . . ?
C30 C31 C26 119.3(3) . . ?
N7 C15 C14 123.4(3) . . ?
N7 C15 H15 118.3 . . ?
C14 C15 H15 118.3 . . ?
N4 C4 C7 118.2(2) . . ?
N4 C4 H4 120.9 . . ?
C7 C4 H4 120.9 . . ?
C18 C17 C16 124.2(3) . . ?
C18 C17 C22 119.0(2) . . ?
C22 C17 C16 116.8(2) . . ?
C19 C20 H20 119.7 . . ?
C21 C20 H20 119.7 . . ?
C21 C20 C19 120.5(3) . . ?
C31 C32 H32 120.4 . . ?
C33 C32 C31 119.1(3) . . ?
C33 C32 H32 120.4 . . ?
N6 C6 C25 124.6(3) . . ?
N6 C6 H6 117.7 . . ?
C25 C6 H6 117.7 . . ?
C18 C19 C20 120.8(3) . . ?
C18 C19 H19 119.6 . . ?
C20 C19 H19 119.6 . . ?
C12 C13 C8 119.7(3) . . ?
C14 C13 C8 118.3(3) . . ?
C14 C13 C12 122.0(3) . . ?
C23 C22 C17 119.0(2) . . ?
C23 C22 C21 121.9(3) . . ?
C21 C22 C17 119.1(3) . . ?
C27 C28 H28 119.6 . . ?
C27 C28 C29 120.8(3) . . ?
C29 C28 H28 119.6 . . ?
C9 C10 H10 119.4 . . ?
C9 C10 C11 121.1(3) . . ?
C11 C10 H10 119.4 . . ?
N9 C33 C32 123.7(3) . . ?
N9 C33 H33 118.2 . . ?
C32 C33 H33 118.2 . . ?
C20 C21 C22 120.4(3) . . ?
C20 C21 H21 119.8 . . ?
C22 C21 H21 119.8 . . ?
N3 C3 H3A 109.5 . . ?
N3 C3 H3B 109.5 . . ?
N3 C3 H3C 109.5 . . ?
H3A C3 H3B 109.5 . . ?
H3A C3 H3C 109.5 . . ?
H3B C3 H3C 109.5 . . ?
C26 C27 H27 119.8 . . ?
C28 C27 C26 120.5(3) . . ?
C28 C27 H27 119.8 . . ?
N2 C2 H2A 109.5 . . ?
N2 C2 H2B 109.5 . . ?
N2 C2 H2C 109.5 . . ?
H2A C2 H2B 109.5 . . ?
H2A C2 H2C 109.5 . . ?
H2B C2 H2C 109.5 . . ?
C28 C29 H29 119.9 . . ?
C30 C29 C28 120.2(3) . . ?
C30 C29 H29 119.9 . . ?
C12 C11 C10 120.0(3) . . ?
C12 C11 H11 120.0 . . ?
C10 C11 H11 120.0 . . ?
C31 C30 H30 119.7 . . ?
C29 C30 C31 120.5(3) . . ?
C29 C30 H30 119.7 . . ?
H36A C36 H36B 109.5 . . ?
H36A C36 H36C 109.5 . . ?
H36B C36 H36C 109.5 . . ?
C37 C36 H36A 109.5 . . ?
C37 C36 H36B 109.5 . . ?
C37 C36 H36C 109.5 . . ?
N10 C35 C34 177.4(5) . . ?
N11 C37 C36 178.9(4) . . ?
C35 C34 H34A 109.5 . . ?
C35 C34 H34B 109.5 . . ?
C35 C34 H34C 109.5 . . ?
H34A C34 H34B 109.5 . . ?
H34A C34 H34C 109.5 . . ?
H34B C34 H34C 109.5 . . ?
H1D O1 H1E 109.5 . . ?

loop_
_geom_bond_atom_site_label_1
_geom_bond_atom_site_label_2
_geom_bond_distance
_geom_bond_site_symmetry_2
_geom_bond_publ_flag
Co1 Cl2 2.4468(8) . ?
Co1 Cl1 2.4111(8) . ?
Co1 N8 2.130(2) . ?
Co1 N5 2.175(2) . ?
Co1 N7 2.145(2) . ?
Co1 N4 2.169(2) . ?
P1 S1 1.9224(9) . ?
P1 N2 1.687(2) . ?
P1 N3 1.673(2) . ?
P1 N1 1.679(2) . ?
N8 C24 1.360(3) . ?
N8 C16 1.330(3) . ?
N5 N2 1.387(3) . ?
N5 C5 1.291(3) . ?
N2 C2 1.460(4) . ?
N7 C7 1.338(3) . ?
N7 C15 1.359(4) . ?
C23 H23 0.9500 . ?
C23 C24 1.381(4) . ?
C23 C22 1.410(4) . ?
N3 N6 1.387(3) . ?
N3 C3 1.469(3) . ?
N4 N1 1.382(3) . ?
N4 C4 1.289(3) . ?
N1 C1 1.462(3) . ?
C18 H18 0.9500 . ?
C18 C17 1.418(4) . ?
C18 C19 1.372(4) . ?
C1 H1A 0.9800 . ?
C1 H1B 0.9800 . ?
C1 H1C 0.9800 . ?
N6 C6 1.279(4) . ?
C8 C9 1.416(4) . ?
C8 C7 1.429(4) . ?
C8 C13 1.425(4) . ?
C24 H24 0.9500 . ?
C9 H9 0.9500 . ?
C9 C10 1.377(4) . ?
C26 C25 1.430(4) . ?
C26 C31 1.426(4) . ?
C26 C27 1.415(4) . ?
C5 H5 0.9500 . ?
C5 C16 1.464(4) . ?
C12 H12 0.9500 . ?
C12 C13 1.421(4) . ?
C12 C11 1.373(5) . ?
C16 C17 1.432(4) . ?
N9 C25 1.331(4) . ?
N9 C33 1.362(4) . ?
C7 C4 1.463(4) . ?
C14 H14 0.9500 . ?
C14 C15 1.375(4) . ?
C14 C13 1.413(4) . ?
C25 C6 1.477(4) . ?
C31 C32 1.409(4) . ?
C31 C30 1.424(5) . ?
C15 H15 0.9500 . ?
C4 H4 0.9500 . ?
C17 C22 1.426(4) . ?
C20 H20 0.9500 . ?
C20 C19 1.409(5) . ?
C20 C21 1.363(5) . ?
C32 H32 0.9500 . ?
C32 C33 1.363(5) . ?
C6 H6 0.9500 . ?
C19 H19 0.9500 . ?
C22 C21 1.421(4) . ?
C28 H28 0.9500 . ?
C28 C27 1.369(4) . ?
C28 C29 1.416(5) . ?
C10 H10 0.9500 . ?
C10 C11 1.408(5) . ?
C33 H33 0.9500 . ?
C21 H21 0.9500 . ?
C3 H3A 0.9800 . ?
C3 H3B 0.9800 . ?
C3 H3C 0.9800 . ?
C27 H27 0.9500 . ?
C2 H2A 0.9800 . ?
C2 H2B 0.9800 . ?
C2 H2C 0.9800 . ?
C29 H29 0.9500 . ?
C29 C30 1.357(5) . ?
C11 H11 0.9500 . ?
C30 H30 0.9500 . ?
N11 C37 1.136(5) . ?
C36 H36A 0.9800 . ?
C36 H36B 0.9800 . ?
C36 H36C 0.9800 . ?
C36 C37 1.448(4) . ?
C35 N10 1.119(5) . ?
C35 C34 1.459(5) . ?
C34 H34A 0.9800 . ?
C34 H34B 0.9800 . ?
C34 H34C 0.9800 . ?
O1 H1D 0.8701 . ?
O1 H1E 0.8704 . ?

loop_
_geom_torsion_atom_site_label_1
_geom_torsion_atom_site_label_2
_geom_torsion_atom_site_label_3
_geom_torsion_atom_site_label_4
_geom_torsion
_geom_torsion_site_symmetry_1
_geom_torsion_site_symmetry_2
_geom_torsion_site_symmetry_3
_geom_torsion_site_symmetry_4
_geom_torsion_publ_flag
Co1 N8 C24 C23 -167.4(2) . . . . ?
Co1 N8 C16 C5 -4.0(3) . . . . ?
Co1 N8 C16 C17 172.5(2) . . . . ?
Co1 N5 N2 P1 -30.5(3) . . . . ?
Co1 N5 N2 C2 160.6(2) . . . . ?
Co1 N5 C5 C16 7.7(3) . . . . ?
Co1 N7 C7 C8 175.1(2) . . . . ?
Co1 N7 C7 C4 -4.5(3) . . . . ?
Co1 N7 C15 C14 -175.5(2) . . . . ?
Co1 N4 N1 P1 37.1(3) . . . . ?
Co1 N4 N1 C1 -154.77(19) . . . . ?
Co1 N4 C4 C7 -11.3(3) . . . . ?
P1 N3 N6 C6 156.9(2) . . . . ?
S1 P1 N2 N5 -174.04(16) . . . . ?
S1 P1 N2 C2 -5.7(3) . . . . ?
S1 P1 N3 N6 -74.59(18) . . . . ?
S1 P1 N3 C3 74.3(2) . . . . ?
S1 P1 N1 N4 170.52(16) . . . . ?
S1 P1 N1 C1 2.9(2) . . . . ?
N8 C16 C17 C18 177.6(3) . . . . ?
N8 C16 C17 C22 -4.1(4) . . . . ?
N5 C5 C16 N8 -2.6(4) . . . . ?
N5 C5 C16 C17 -179.3(2) . . . . ?
N2 P1 N3 N6 163.51(17) . . . . ?
N2 P1 N3 C3 -47.6(2) . . . . ?
N2 P1 N1 N4 -65.4(2) . . . . ?
N2 P1 N1 C1 127.0(2) . . . . ?
N2 N5 C5 C16 174.2(2) . . . . ?
N7 C7 C4 N4 10.8(4) . . . . ?
C23 C22 C21 C20 178.7(3) . . . . ?
N3 P1 N2 N5 -47.4(2) . . . . ?
N3 P1 N2 C2 120.9(3) . . . . ?
N3 P1 N1 N4 42.1(2) . . . . ?
N3 P1 N1 C1 -125.5(2) . . . . ?
N3 N6 C6 C25 179.7(2) . . . . ?
N1 P1 N2 N5 61.1(2) . . . . ?
N1 P1 N2 C2 -130.5(3) . . . . ?
N1 P1 N3 N6 50.22(19) . . . . ?
N1 P1 N3 C3 -160.9(2) . . . . ?
N1 N4 C4 C7 -175.8(2) . . . . ?
C18 C17 C22 C23 -176.7(3) . . . . ?
C18 C17 C22 C21 4.1(4) . . . . ?
C8 C9 C10 C11 -0.1(5) . . . . ?
C8 C7 C4 N4 -168.8(2) . . . . ?
C24 N8 C16 C5 -177.5(2) . . . . ?
C24 N8 C16 C17 -0.9(4) . . . . ?
C24 C23 C22 C17 -1.1(4) . . . . ?
C24 C23 C22 C21 178.1(3) . . . . ?
C9 C8 C7 N7 -178.8(3) . . . . ?
C9 C8 C7 C4 0.8(4) . . . . ?
C9 C8 C13 C12 0.6(4) . . . . ?
C9 C8 C13 C14 -179.5(3) . . . . ?
C9 C10 C11 C12 0.7(5) . . . . ?
C26 C25 C6 N6 1.5(5) . . . . ?
C26 C31 C32 C33 -0.3(5) . . . . ?
C26 C31 C30 C29 -0.2(5) . . . . ?
C5 N5 N2 P1 164.8(2) . . . . ?
C5 N5 N2 C2 -4.1(4) . . . . ?
C5 C16 C17 C18 -6.0(4) . . . . ?
C5 C16 C17 C22 172.3(2) . . . . ?
C16 N8 C24 C23 5.3(4) . . . . ?
C16 C17 C22 C23 5.0(4) . . . . ?
C16 C17 C22 C21 -174.2(3) . . . . ?
N9 C25 C6 N6 -179.1(3) . . . . ?
C7 N7 C15 C14 0.4(4) . . . . ?
C7 C8 C9 C10 178.6(3) . . . . ?
C7 C8 C13 C12 -178.6(3) . . . . ?
C7 C8 C13 C14 1.3(4) . . . . ?
C25 C26 C31 C32 0.2(4) . . . . ?
C25 C26 C31 C30 -179.6(3) . . . . ?
C25 C26 C27 C28 179.8(3) . . . . ?
C25 N9 C33 C32 -1.4(5) . . . . ?
C31 C26 C25 N9 -0.6(4) . . . . ?
C31 C26 C25 C6 178.6(3) . . . . ?
C31 C26 C27 C28 -0.5(5) . . . . ?
C31 C32 C33 N9 0.9(5) . . . . ?
C15 N7 C7 C8 -1.3(4) . . . . ?
C15 N7 C7 C4 179.1(2) . . . . ?
C15 C14 C13 C8 -2.1(4) . . . . ?
C15 C14 C13 C12 177.8(3) . . . . ?
C4 N4 N1 P1 -160.0(2) . . . . ?
C4 N4 N1 C1 8.1(4) . . . . ?
C17 C18 C19 C20 0.2(5) . . . . ?
C17 C22 C21 C20 -2.1(4) . . . . ?
C32 C31 C30 C29 -180.0(3) . . . . ?
C19 C18 C17 C16 175.0(3) . . . . ?
C19 C18 C17 C22 -3.2(4) . . . . ?
C19 C20 C21 C22 -0.9(5) . . . . ?
C13 C8 C9 C10 -0.6(4) . . . . ?
C13 C8 C7 N7 0.4(4) . . . . ?
C13 C8 C7 C4 -180.0(2) . . . . ?
C13 C12 C11 C10 -0.6(5) . . . . ?
C13 C14 C15 N7 1.3(5) . . . . ?
C22 C23 C24 N8 -4.3(4) . . . . ?
C28 C29 C30 C31 -0.5(6) . . . . ?
C33 N9 C25 C26 1.2(5) . . . . ?
C33 N9 C25 C6 -178.2(3) . . . . ?
C21 C20 C19 C18 1.9(5) . . . . ?
C3 N3 N6 C6 8.1(4) . . . . ?
C27 C26 C25 N9 179.1(3) . . . . ?
C27 C26 C25 C6 -1.6(5) . . . . ?
C27 C26 C31 C32 -179.6(3) . . . . ?
C27 C26 C31 C30 0.6(4) . . . . ?
C27 C28 C29 C30 0.7(6) . . . . ?
C29 C28 C27 C26 -0.2(5) . . . . ?
C11 C12 C13 C8 0.0(4) . . . . ?
C11 C12 C13 C14 -179.9(3) . . . . ?
C30 C31 C32 C33 179.4(3) . . . . ?
